data_4312718
loop_
_publ_author_name
'Patrice M. T. Piggot'
'Lincoln A. Hall'
'Andrew J. P. White'
'David J. Williams'

_publ_section_title
;
 Attempted Syntheses of Lanthanide(III) Complexes of the Anisole- and
 Anilinosquarate Ligands
;
_journal_name_full 'Inorganic Chemistry'
_journal_page_first 8344
_journal_page_last 8352
_journal_paper_doi 10.1021/ic034922p
_journal_volume 42
_journal_year 2003
_chemical_formula_sum 'C33 H35 La O19'
_chemical_formula_weight 874.52
_chemical_name_systematic
; 
 ? 
;
_space_group_IT_number 15
_symmetry_cell_setting monoclinic
_symmetry_space_group_name_Hall '-C 2yc'
_symmetry_space_group_name_H-M 'C 1 2/c 1'
_atom_sites_solution_hydrogens geom
_atom_sites_solution_primary direct
_atom_sites_solution_secondary difmap
_audit_creation_method SHELXL
_cell_angle_alpha 90.00
_cell_angle_beta 105.8280(10)
_cell_angle_gamma 90.00
_cell_formula_units_Z 8
_cell_length_a 27.6785(5)
_cell_length_b 13.6572(3)
_cell_length_c 19.7535(4)
_cell_measurement_temperature 150(2)
_cell_volume 7183.9(3)
_computing_data_reduction 'Siemens SHELXTL'
_computing_molecular_graphics 'Siemens SHELXTL'
_computing_publication_material 'Siemens SHELXTL'
_computing_structure_refinement 'SHELXL-93 (Sheldrick, 1993)'
_computing_structure_solution 'SHELXS-86 (Sheldrick, 1990)'
_diffrn_ambient_temperature 150(2)
_diffrn_measurement_device 'Nonius Kappa CCD'
_diffrn_measurement_method '\w scans'
_diffrn_radiation_monochromator graphite
_diffrn_radiation_source 'fine-focus sealed tube'
_diffrn_radiation_type MoK\a
_diffrn_radiation_wavelength 0.71073
_diffrn_reflns_av_R_equivalents 0.0000
_diffrn_reflns_av_sigmaI/netI 0.0899
_diffrn_reflns_limit_h_max 35
_diffrn_reflns_limit_h_min 0
_diffrn_reflns_limit_k_max 17
_diffrn_reflns_limit_k_min 0
_diffrn_reflns_limit_l_max 24
_diffrn_reflns_limit_l_min -25
_diffrn_reflns_number 8085
_diffrn_reflns_theta_max 27.55
_diffrn_reflns_theta_min 2.55
_exptl_absorpt_coefficient_mu 1.272
_exptl_absorpt_correction_T_max 0.9051
_exptl_absorpt_correction_T_min 0.8034
_exptl_absorpt_correction_type empirical
_exptl_crystal_colour 'Pale yellow'
_exptl_crystal_density_diffrn 1.617
_exptl_crystal_description prisms
_exptl_crystal_F_000 3536
_exptl_crystal_size_max 0.18
_exptl_crystal_size_mid 0.16
_exptl_crystal_size_min 0.08
_refine_diff_density_max 1.364
_refine_diff_density_min -0.710
_refine_diff_density_rms 0.114
_refine_ls_extinction_coef 0.00024(4)
_refine_ls_extinction_expression Fc^*^=kFc[1+0.001xFc^2^\l^3^/sin(2\q)]^-1/4^
_refine_ls_extinction_method SHELXL
_refine_ls_goodness_of_fit_all 1.072
_refine_ls_goodness_of_fit_obs 1.107
_refine_ls_matrix_type full
_refine_ls_number_parameters 540
_refine_ls_number_reflns 7507
_refine_ls_number_restraints 20
_refine_ls_restrained_S_all 1.100
_refine_ls_restrained_S_obs 1.112
_refine_ls_R_factor_all 0.0636
_refine_ls_R_factor_obs 0.0355
_refine_ls_shift/esd_max -0.004
_refine_ls_shift/esd_mean 0.000
_refine_ls_structure_factor_coef Fsqd
_refine_ls_weighting_details 'w=1/[\s^2^(Fo^2^)+(0.0077P)^2^+5.4909P] where P=(Fo^2^+2Fc^2^)/3'
_refine_ls_weighting_scheme calc
_refine_ls_wR_factor_all 0.0806
_refine_ls_wR_factor_obs 0.0709
_reflns_number_observed 6232
_reflns_number_total 8085
_reflns_observed_criterion >2sigma(I)
_cod_data_source_file ic034922psi20030801_060640_1.cif
_cod_data_source_block Compound1
_cod_depositor_comments
;
The following automatic conversions were performed:

'_symmetry_cell_setting' value 'Monoclinic' changed to 'monoclinic'
according to the built-in table from CIF Core dictionary named
'cif_core.dic' version 2.4.1 from
2010-06-29.

'_exptl_absorpt_correction_type' value 'Empirical'
changed to 'empirical' according to the built-in table from CIF Core
dictionary named 'cif_core.dic' version 2.4.1 from 2010-06-29.

Automatic conversion script
Id: cif_fix_values 1646 2011-03-28 12:23:43Z adriana 

The following automatic conversions were performed:

'_refine_ls_weighting_scheme' value 'calc
w=1/[\s^2^(Fo^2^)+(0.0077P)^2^+5.4909P] where P=(Fo^2^+2Fc^2^)/3' was
changed to 'calc'. New tag '_refine_ls_weighting_details' was
created. The value of the new tag was set to
'w=1/[\s^2^(Fo^2^)+(0.0077P)^2^+5.4909P] where P=(Fo^2^+2Fc^2^)/3'.

Automatic conversion script
Id: cif_fix_values 3143 2015-03-26 13:38:13Z robertas 
;
_cod_original_formula_sum 'C33 H35 O19 La'
_cod_database_code 4312718

loop_
_symmetry_equiv_pos_as_xyz
'x, y, z'
'-x, y, -z+1/2'
'x+1/2, y+1/2, z'
'-x+1/2, y+1/2, -z+1/2'
'-x, -y, -z'
'x, -y, z-1/2'
'-x+1/2, -y+1/2, -z'
'x+1/2, -y+1/2, z-1/2'

loop_
_atom_site_aniso_label
_atom_site_aniso_U_11
_atom_site_aniso_U_22
_atom_site_aniso_U_33
_atom_site_aniso_U_23
_atom_site_aniso_U_13
_atom_site_aniso_U_12
La 0.01388(10) 0.01778(11) 0.01549(9) -0.00070(7) 0.00373(6) -0.00079(7)
C1A 0.023(2) 0.020(2) 0.0208(14) -0.0031(12) 0.0030(12) -0.0025(13)
O1A 0.0272(12) 0.047(2) 0.0175(10) -0.0056(10) 0.0048(9) -0.0026(11)
C2A 0.025(2) 0.020(2) 0.0227(14) -0.0004(13) 0.0060(12) -0.0022(14)
O2A 0.0249(12) 0.044(2) 0.0271(11) 0.0012(10) 0.0051(9) -0.0065(12)
C3A 0.025(2) 0.023(2) 0.0221(14) 0.0013(13) 0.0047(12) -0.0036(14)
O3A 0.0329(13) 0.042(2) 0.0196(10) 0.0065(10) 0.0065(9) -0.0054(12)
C4A 0.027(2) 0.018(2) 0.0206(14) 0.0003(12) 0.0068(12) -0.0020(13)
C5A 0.024(2) 0.021(2) 0.0211(14) -0.0025(12) 0.0057(12) -0.0028(14)
C6A 0.031(2) 0.038(2) 0.0200(14) -0.0025(14) 0.0084(13) -0.007(2)
C7A 0.032(2) 0.042(2) 0.0198(15) 0.0001(14) 0.0009(13) -0.007(2)
C8A 0.023(2) 0.032(2) 0.032(2) -0.0047(15) 0.0062(13) -0.006(2)
C9A 0.032(2) 0.033(2) 0.0234(15) -0.0027(14) 0.0119(13) -0.004(2)
C10A 0.029(2) 0.029(2) 0.0227(15) -0.0016(14) 0.0047(13) -0.002(2)
O11A 0.0242(12) 0.060(2) 0.0326(12) -0.0055(12) 0.0065(10) -0.0117(13)
C12A 0.031(2) 0.090(4) 0.047(2) -0.007(2) 0.018(2) -0.017(2)
C1B 0.035(2) 0.020(2) 0.0231(14) -0.0062(13) 0.0133(13) -0.0068(15)
O1B 0.0477(15) 0.024(2) 0.0479(13) -0.0110(11) 0.0267(12) -0.0161(12)
C2B 0.028(2) 0.022(2) 0.026(2) -0.0037(13) 0.0118(13) 0.001(2)
O2B 0.0415(14) 0.0209(15) 0.0538(14) -0.0033(11) 0.0231(12) 0.0030(12)
C3B 0.021(2) 0.024(2) 0.0148(13) -0.0013(12) 0.0049(11) 0.0000(14)
O3B 0.0190(10) 0.0201(14) 0.0287(10) 0.0012(9) 0.0065(8) -0.0031(10)
C4B 0.024(2) 0.025(2) 0.0147(12) -0.0034(12) 0.0081(11) -0.0040(14)
C5B 0.023(2) 0.029(2) 0.0196(13) 0.0003(13) 0.0061(11) -0.0015(14)
C6B 0.019(2) 0.037(2) 0.0246(15) 0.0059(14) 0.0046(12) 0.003(2)
C7B 0.031(2) 0.044(3) 0.043(2) 0.018(2) 0.015(2) 0.013(2)
C8B 0.024(2) 0.080(4) 0.029(2) 0.016(2) 0.0100(14) 0.016(2)
C9B 0.018(2) 0.080(4) 0.027(2) -0.006(2) 0.0046(13) -0.006(2)
C10B 0.027(2) 0.045(3) 0.029(2) -0.009(2) 0.0104(14) -0.012(2)
O11B 0.0288(14) 0.110(3) 0.058(2) 0.035(2) 0.0118(12) 0.030(2)
C12B 0.024(2) 0.176(7) 0.068(3) 0.052(4) 0.010(2) 0.024(3)
C1C 0.032(2) 0.024(2) 0.027(2) 0.0086(14) 0.0146(13) 0.011(2)
O1C 0.0358(13) 0.046(2) 0.0257(11) 0.0035(11) 0.0153(10) 0.0123(12)
C2C 0.033(2) 0.037(2) 0.025(2) 0.0107(15) 0.0141(14) 0.009(2)
O2C 0.0266(13) 0.082(2) 0.0277(12) 0.0159(13) 0.0135(10) 0.0238(14)
C3C 0.032(2) 0.024(2) 0.028(2) 0.0079(14) 0.0165(14) 0.0040(15)
O3C 0.0303(12) 0.039(2) 0.0232(11) 0.0072(10) 0.0124(9) -0.0003(11)
C4C 0.032(2) 0.020(2) 0.0253(15) 0.0060(13) 0.0139(13) 0.0021(15)
C5C 0.026(2) 0.022(2) 0.0247(14) 0.0051(13) 0.0093(13) 0.0008(14)
C6C 0.033(2) 0.023(2) 0.0261(15) 0.0032(14) 0.0134(14) 0.002(2)
C7C 0.028(2) 0.035(2) 0.0247(15) 0.0012(14) 0.0086(13) 0.001(2)
C8C 0.026(2) 0.025(2) 0.033(2) 0.0019(14) 0.0139(14) -0.0017(14)
C9C 0.030(2) 0.034(2) 0.0244(15) 0.0016(14) 0.0137(13) 0.004(2)
C10C 0.027(2) 0.031(2) 0.0252(15) 0.0027(14) 0.0095(13) 0.0033(15)
O11C 0.0250(12) 0.054(2) 0.0316(11) -0.0017(11) 0.0130(10) 0.0004(12)
C12C 0.028(2) 0.050(3) 0.039(2) -0.002(2) 0.0185(15) 0.001(2)
O21 0.0440(15) 0.027(2) 0.0338(12) 0.0092(11) 0.0222(11) 0.0023(12)
O22 0.0196(11) 0.043(2) 0.0218(10) 0.0001(10) 0.0053(9) -0.0034(11)
O23 0.0276(13) 0.062(2) 0.0204(11) 0.0071(11) 0.0080(10) 0.0179(13)
O24 0.0290(13) 0.034(2) 0.0252(11) -0.0096(10) 0.0074(10) -0.0009(12)
O30 0.022(4) 0.041(5) 0.039(5) -0.013(4) -0.005(4) 0.001(3)
O40 0.020(2) 0.045(3) 0.040(5) -0.009(2) 0.006(3) 0.002(3)
O50 0.028(3) 0.038(4) 0.038(3) -0.002(3) 0.012(2) -0.003(3)
O50' 0.030(3) 0.039(4) 0.030(2) 0.003(2) 0.007(2) -0.008(3)

loop_
_atom_site_label
_atom_site_type_symbol
_atom_site_fract_x
_atom_site_fract_y
_atom_site_fract_z
_atom_site_U_iso_or_equiv
_atom_site_thermal_displace_type
_atom_site_occupancy
_atom_site_calc_flag
_atom_site_refinement_flags
_atom_site_disorder_group
La La 0.646997(6) 0.596673(13) 0.231390(7) 0.01577(7) Uani 1 d . .
C1A C 0.68897(11) 0.6151(2) 0.41972(14) 0.0217(7) Uani 1 d . .
O1A O 0.68797(8) 0.6181(2) 0.35599(10) 0.0306(6) Uani 1 d . .
C2A C 0.64955(12) 0.6029(2) 0.45833(15) 0.0228(7) Uani 1 d . .
O2A O 0.60386(8) 0.5951(2) 0.44197(11) 0.0323(6) Uani 1 d . .
C3A C 0.69216(12) 0.6055(3) 0.52535(15) 0.0235(7) Uani 1 d . .
O3A O 0.69512(8) 0.5970(2) 0.58868(10) 0.0315(6) Uani 1 d . .
C4A C 0.72717(12) 0.6199(2) 0.48376(14) 0.0217(7) Uani 1 d . .
C5A C 0.78064(11) 0.6322(3) 0.50014(14) 0.0221(7) Uani 1 d . .
C6A C 0.81077(12) 0.6265(3) 0.56951(15) 0.0293(8) Uani 1 d . .
H6AA H 0.79559(12) 0.6148(3) 0.60647(15) 0.035 Uiso 1 calc R .
C7A C 0.86192(12) 0.6374(3) 0.5850(2) 0.0322(8) Uani 1 d . .
H7AA H 0.88199(12) 0.6319(3) 0.6323(2) 0.039 Uiso 1 calc R .
C8A C 0.88436(12) 0.6566(3) 0.5310(2) 0.0292(8) Uani 1 d . .
C9A C 0.85514(12) 0.6636(3) 0.4618(2) 0.0287(8) Uani 1 d . .
H9AA H 0.87038(12) 0.6771(3) 0.4251(2) 0.034 Uiso 1 calc R .
C10A C 0.80382(12) 0.6510(3) 0.4466(2) 0.0274(7) Uani 1 d . .
H10A H 0.78390(12) 0.6551(3) 0.3992(2) 0.033 Uiso 1 calc R .
O11A O 0.93569(8) 0.6656(2) 0.55132(11) 0.0392(7) Uani 1 d . .
C12A C 0.95924(14) 0.6985(4) 0.4987(2) 0.0544(13) Uani 1 d . .
H12A H 0.99566(14) 0.7020(4) 0.5193(2) 0.082 Uiso 1 calc R .
H12B H 0.94638(14) 0.7635(4) 0.4819(2) 0.082 Uiso 1 calc R .
H12C H 0.95169(14) 0.6524(4) 0.4592(2) 0.082 Uiso 1 calc R .
C1B C 0.69435(12) 0.8414(3) 0.25212(15) 0.0252(7) Uani 1 d . .
O1B O 0.66569(9) 0.7710(2) 0.25049(12) 0.0370(6) Uani 1 d . .
C2B C 0.74960(11) 0.8536(3) 0.25837(15) 0.0246(7) Uani 1 d . .
O2B O 0.78506(9) 0.8011(2) 0.25841(12) 0.0367(6) Uani 1 d . .
C3B C 0.74048(11) 0.9621(3) 0.25721(13) 0.0200(7) Uani 1 d . .
O3B O 0.76754(7) 1.0354(2) 0.26038(10) 0.0226(5) Uani 1 d . .
C4B C 0.68784(11) 0.9447(2) 0.24769(13) 0.0206(7) Uani 1 d . .
C5B C 0.64340(11) 1.0063(3) 0.23235(14) 0.0240(7) Uani 1 d . .
C6B C 0.64691(11) 1.1077(3) 0.23004(15) 0.0272(8) Uani 1 d . .
H6BA H 0.67899(11) 1.1382(3) 0.24257(15) 0.033 Uiso 1 calc R .
C7B C 0.60459(13) 1.1639(3) 0.2099(2) 0.0386(9) Uani 1 d . .
H7BA H 0.60749(13) 1.2332(3) 0.2090(2) 0.046 Uiso 1 calc R .
C8B C 0.55734(13) 1.1208(4) 0.1906(2) 0.0439(11) Uani 1 d . .
C9B C 0.55282(12) 1.0210(4) 0.1940(2) 0.0418(11) Uani 1 d . .
H9BA H 0.52051(12) 0.9916(4) 0.1820(2) 0.050 Uiso 1 calc R .
C10B C 0.59553(12) 0.9632(3) 0.2150(2) 0.0333(9) Uani 1 d . .
H10B H 0.59237(12) 0.8941(3) 0.2176(2) 0.040 Uiso 1 calc R .
O11B O 0.51742(10) 1.1836(3) 0.16991(14) 0.0658(10) Uani 1 d U .
C12B C 0.4682(2) 1.1426(5) 0.1401(2) 0.090(2) Uani 1 d U .
H12D H 0.4434(2) 1.1956(5) 0.1277(2) 0.135 Uiso 1 calc R .
H12E H 0.4595(2) 1.0992(5) 0.1745(2) 0.135 Uiso 1 calc R .
H12F H 0.4681(2) 1.1052(5) 0.0977(2) 0.135 Uiso 1 calc R .
C1C C 0.62903(12) 0.6403(3) -0.0470(2) 0.0263(7) Uani 1 d . .
O1C O 0.61336(9) 0.6361(2) -0.11205(11) 0.0343(6) Uani 1 d . .
C2C C 0.60261(13) 0.6513(3) 0.0095(2) 0.0306(8) Uani 1 d . .
O2C O 0.55875(8) 0.6555(2) 0.01173(11) 0.0442(8) Uani 1 d . .
C3C C 0.65301(12) 0.6528(3) 0.0609(2) 0.0261(7) Uani 1 d . .
O3C O 0.66864(8) 0.6637(2) 0.12642(10) 0.0298(6) Uani 1 d . .
C4C C 0.67671(12) 0.6399(3) 0.00565(15) 0.0246(7) Uani 1 d . .
C5C C 0.72837(12) 0.6310(3) 0.00512(15) 0.0235(7) Uani 1 d . .
C6C C 0.76704(12) 0.6321(3) 0.0681(2) 0.0265(7) Uani 1 d . .
H6CA H 0.75900(12) 0.6378(3) 0.1117(2) 0.032 Uiso 1 calc R .
C7C C 0.81657(12) 0.6249(3) 0.0674(2) 0.0291(8) Uani 1 d . .
H7CA H 0.84245(12) 0.6263(3) 0.1104(2) 0.035 Uiso 1 calc R .
C8C C 0.82864(12) 0.6157(3) 0.0039(2) 0.0269(7) Uani 1 d . .
C9C C 0.79130(12) 0.6132(3) -0.0591(2) 0.0284(8) Uani 1 d . .
H9CA H 0.79968(12) 0.6062(3) -0.1024(2) 0.034 Uiso 1 calc R .
C10C C 0.74142(12) 0.6211(3) -0.0582(2) 0.0273(8) Uani 1 d . .
H10C H 0.71571(12) 0.6196(3) -0.1013(2) 0.033 Uiso 1 calc R .
O11C O 0.87865(8) 0.6101(2) 0.00829(11) 0.0358(6) Uani 1 d . .
C12C C 0.89285(13) 0.5937(3) -0.0551(2) 0.0372(9) Uani 1 d . .
H12G H 0.92955(13) 0.5913(3) -0.0444(2) 0.056 Uiso 1 calc R .
H12H H 0.88005(13) 0.6471(3) -0.0883(2) 0.056 Uiso 1 calc R .
H12I H 0.87870(13) 0.5314(3) -0.0761(2) 0.056 Uiso 1 calc R .
O21 O 0.64318(9) 0.4248(2) 0.27726(11) 0.0327(6) Uani 1 d D .
H21A H 0.6618(14) 0.3771(22) 0.2655(22) 0.060(14) Uiso 1 d D .
H21B H 0.6352(17) 0.3994(34) 0.3148(15) 0.078(16) Uiso 1 d D .
O22 O 0.57815(8) 0.6021(2) 0.29646(11) 0.0280(5) Uani 1 d D .
H22A H 0.5526(11) 0.5610(26) 0.2777(19) 0.059(13) Uiso 1 d D .
H22B H 0.5894(14) 0.5957(30) 0.3435(3) 0.047(12) Uiso 1 d D .
O23 O 0.56362(8) 0.6525(2) 0.15411(11) 0.0364(7) Uani 1 d D .
H23A H 0.5549(18) 0.6544(43) 0.1068(2) 0.087(17) Uiso 1 d D .
H23B H 0.5366(9) 0.6846(27) 0.1598(19) 0.051(12) Uiso 1 d D .
O24 O 0.61921(8) 0.4771(2) 0.13105(10) 0.0296(5) Uani 1 d D .
H24A H 0.6415(11) 0.4456(28) 0.1131(18) 0.054(12) Uiso 1 d D .
H24B H 0.5901(9) 0.4443(31) 0.1159(20) 0.067(15) Uiso 1 d D .
O30 O 0.5231(4) 0.3833(8) 0.1234(6) 0.037(2) Uani 0.50 d P .
O31 O 0.4845(3) 0.3571(6) 0.1637(3) 0.064(2) Uiso 0.44 d P .
O32 O 0.5210(6) 0.4516(15) 0.0670(9) 0.048(4) Uiso 0.18 d P .
O33 O 0.5184(15) 0.3904(33) 0.1057(16) 0.039(10) Uiso 0.17 d P .
O34 O 0.5356(10) 0.4118(24) 0.0666(14) 0.041(6) Uiso 0.11 d P .
O35 O 0.5320(12) 0.4461(28) 0.0322(17) 0.057(8) Uiso 0.10 d P .
O40 O 0.5021(3) 0.4818(4) 0.2335(3) 0.036(2) Uani 0.50 d P -1
O50 O 0.9841(2) 0.7488(5) 0.6817(3) 0.0338(12) Uani 0.50 d P .
O50' O 1.0045(2) 0.7009(5) 0.6778(2) 0.0332(12) Uani 0.50 d P .

loop_
_atom_type_symbol
_atom_type_description
_atom_type_scat_dispersion_real
_atom_type_scat_dispersion_imag
_atom_type_scat_source
C C 0.0033 0.0016 'International Tables Vol C Tables 4.2.6.8 and 6.1.1.4'
H H 0.0000 0.0000 'International Tables Vol C Tables 4.2.6.8 and 6.1.1.4'
O O 0.0106 0.0060 'International Tables Vol C Tables 4.2.6.8 and 6.1.1.4'
La La -0.2871 2.4523 'International Tables Vol C Tables 4.2.6.8 and 6.1.1.4'

loop_
_geom_angle_atom_site_label_1
_geom_angle_atom_site_label_2
_geom_angle_atom_site_label_3
_geom_angle
_geom_angle_site_symmetry_1
_geom_angle_site_symmetry_3
_geom_angle_publ_flag
O1A La O1B 72.89(8) . . ?
O1A La O3B 78.48(7) . 4_645 ?
O1B La O3B 99.27(8) . 4_645 ?
O1A La O3C 130.45(8) . . ?
O1B La O3C 71.40(8) . . ?
O3B La O3C 74.65(7) 4_645 . ?
O1A La O23 132.56(7) . . ?
O1B La O23 85.36(9) . . ?
O3B La O23 147.81(6) 4_645 . ?
O3C La O23 76.81(7) . . ?
O1A La O24 146.31(9) . . ?
O1B La O24 139.37(8) . . ?
O3B La O24 85.04(7) 4_645 . ?
O3C La O24 70.95(8) . . ?
O23 La O24 71.72(8) . . ?
O1A La O21 78.59(8) . . ?
O1B La O21 151.26(8) . . ?
O3B La O21 78.17(7) 4_645 . ?
O3C La O21 133.16(8) . . ?
O23 La O21 112.21(9) . . ?
O24 La O21 69.32(8) . . ?
O1A La O22 72.27(7) . . ?
O1B La O22 92.82(8) . . ?
O3B La O22 143.36(7) 4_645 . ?
O3C La O22 141.81(7) . . ?
O23 La O22 67.19(7) . . ?
O24 La O22 107.62(7) . . ?
O21 La O22 74.87(8) . . ?
O1A C1A C4A 134.8(3) . . ?
O1A C1A C2A 134.0(3) . . ?
C4A C1A C2A 91.2(2) . . ?
C1A O1A La 152.9(2) . . ?
O2A C2A C1A 135.9(3) . . ?
O2A C2A C3A 137.5(3) . . ?
C1A C2A C3A 86.6(2) . . ?
O3A C3A C4A 135.9(3) . . ?
O3A C3A C2A 134.7(3) . . ?
C4A C3A C2A 89.4(2) . . ?
C1A C4A C5A 132.9(3) . . ?
C1A C4A C3A 92.8(2) . . ?
C5A C4A C3A 134.2(3) . . ?
C6A C5A C10A 118.4(3) . . ?
C6A C5A C4A 121.1(3) . . ?
C10A C5A C4A 120.5(3) . . ?
C7A C6A C5A 121.1(3) . . ?
C6A C7A C8A 119.7(3) . . ?
O11A C8A C9A 124.1(3) . . ?
O11A C8A C7A 115.7(3) . . ?
C9A C8A C7A 120.2(3) . . ?
C10A C9A C8A 119.6(3) . . ?
C9A C10A C5A 121.0(3) . . ?
C8A O11A C12A 116.9(3) . . ?
O1B C1B C4B 134.3(3) . . ?
O1B C1B C2B 135.5(3) . . ?
C4B C1B C2B 90.3(3) . . ?
C1B O1B La 150.0(2) . . ?
O2B C2B C3B 135.6(3) . . ?
O2B C2B C1B 137.4(3) . . ?
C3B C2B C1B 86.8(2) . . ?
O3B C3B C4B 135.8(3) . . ?
O3B C3B C2B 134.3(3) . . ?
C4B C3B C2B 89.9(3) . . ?
C3B O3B La 146.1(2) . 4_655 ?
C1B C4B C3B 92.8(3) . . ?
C1B C4B C5B 132.4(3) . . ?
C3B C4B C5B 134.6(3) . . ?
C6B C5B C10B 118.7(3) . . ?
C6B C5B C4B 121.4(3) . . ?
C10B C5B C4B 119.8(3) . . ?
C7B C6B C5B 120.5(3) . . ?
C6B C7B C8B 120.7(4) . . ?
O11B C8B C9B 124.0(4) . . ?
O11B C8B C7B 116.0(4) . . ?
C9B C8B C7B 120.0(4) . . ?
C8B C9B C10B 119.9(3) . . ?
C9B C10B C5B 120.3(4) . . ?
C8B O11B C12B 118.3(4) . . ?
O1C C1C C4C 137.8(3) . . ?
O1C C1C C2C 132.2(3) . . ?
C4C C1C C2C 90.0(2) . . ?
O2C C2C C3C 136.7(3) . . ?
O2C C2C C1C 136.0(3) . . ?
C3C C2C C1C 87.3(2) . . ?
O3C C3C C4C 134.4(3) . . ?
O3C C3C C2C 134.5(3) . . ?
C4C C3C C2C 91.0(2) . . ?
C3C O3C La 136.3(2) . . ?
C3C C4C C5C 132.9(3) . . ?
C3C C4C C1C 91.7(2) . . ?
C5C C4C C1C 135.4(3) . . ?
C10C C5C C6C 118.2(3) . . ?
C10C C5C C4C 120.9(3) . . ?
C6C C5C C4C 120.9(3) . . ?
C7C C6C C5C 120.8(3) . . ?
C6C C7C C8C 120.0(3) . . ?
O11C C8C C9C 123.4(3) . . ?
O11C C8C C7C 116.0(3) . . ?
C9C C8C C7C 120.6(3) . . ?
C8C C9C C10C 119.2(3) . . ?
C9C C10C C5C 121.2(3) . . ?
C8C O11C C12C 118.0(3) . . ?
O34 O30 O32 28.0(13) . . ?
O34 O30 O31 152.7(15) . . ?
O32 O30 O31 131.5(10) . . ?
O30 O31 O33 10.4(13) . . ?
O34 O32 O35 64.1(31) . . ?
O34 O32 O33 64.6(36) . . ?
O35 O32 O33 126.3(41) . . ?
O34 O32 O30 65.9(31) . . ?
O35 O32 O30 129.5(34) . . ?
O33 O32 O30 8.6(21) . . ?
O34 O33 O32 35.6(21) . . ?
O34 O33 O31 174.3(33) . . ?
O32 O33 O31 141.0(36) . . ?
O34 O33 O35 15.9(22) . . ?
O32 O33 O35 22.2(17) . . ?
O31 O33 O35 159.0(27) . . ?
O32 O34 O35 66.9(39) . . ?
O32 O34 O33 79.9(38) . . ?
O35 O34 O33 143.1(50) . . ?
O32 O34 O30 86.1(33) . . ?
O35 O34 O30 152.2(46) . . ?
O33 O34 O30 11.2(23) . . ?
O34 O35 O32 49.0(28) . . ?
O34 O35 O33 21.0(29) . . ?
O32 O35 O33 31.6(26) . . ?

loop_
_geom_bond_atom_site_label_1
_geom_bond_atom_site_label_2
_geom_bond_distance
_geom_bond_site_symmetry_2
_geom_bond_publ_flag
La O1A 2.430(2) . ?
La O1B 2.443(3) . ?
La O3B 2.472(2) 4_645 ?
La O3C 2.485(2) . ?
La O23 2.513(2) . ?
La O24 2.521(2) . ?
La O21 2.528(3) . ?
La O22 2.574(2) . ?
C1A O1A 1.252(3) . ?
C1A C4A 1.412(4) . ?
C1A C2A 1.501(4) . ?
C2A O2A 1.221(4) . ?
C2A C3A 1.514(4) . ?
C3A O3A 1.237(3) . ?
C3A C4A 1.445(4) . ?
C4A C5A 1.436(4) . ?
C5A C6A 1.398(4) . ?
C5A C10A 1.402(4) . ?
C6A C7A 1.373(4) . ?
C7A C8A 1.398(4) . ?
C8A O11A 1.373(4) . ?
C8A C9A 1.389(4) . ?
C9A C10A 1.380(4) . ?
O11A C12A 1.441(4) . ?
C1B O1B 1.242(4) . ?
C1B C4B 1.421(5) . ?
C1B C2B 1.509(4) . ?
C2B O2B 1.215(4) . ?
C2B C3B 1.503(5) . ?
C3B O3B 1.241(4) . ?
C3B C4B 1.437(4) . ?
O3B La 2.472(2) 4_655 ?
C4B C5B 1.453(4) . ?
C5B C6B 1.390(5) . ?
C5B C10B 1.404(4) . ?
C6B C7B 1.366(5) . ?
C7B C8B 1.389(5) . ?
C8B O11B 1.370(5) . ?
C8B C9B 1.372(6) . ?
C9B C10B 1.388(5) . ?
O11B C12B 1.443(6) . ?
C1C O1C 1.240(4) . ?
C1C C4C 1.441(4) . ?
C1C C2C 1.499(4) . ?
C2C O2C 1.228(4) . ?
C2C C3C 1.485(5) . ?
C3C O3C 1.257(4) . ?
C3C C4C 1.429(4) . ?
C4C C5C 1.438(4) . ?
C5C C10C 1.400(4) . ?
C5C C6C 1.402(4) . ?
C6C C7C 1.378(4) . ?
C7C C8C 1.389(4) . ?
C8C O11C 1.365(4) . ?
C8C C9C 1.384(5) . ?
C9C C10C 1.390(4) . ?
O11C C12C 1.429(4) . ?
O30 O34 1.32(3) . ?
O30 O32 1.44(2) . ?
O30 O31 1.538(13) . ?
O31 O33 1.73(4) . ?
O32 O34 0.68(3) . ?
O32 O35 0.83(3) . ?
O32 O33 1.15(4) . ?
O33 O34 1.05(4) . ?
O33 O35 1.77(5) . ?
O34 O35 0.81(4) . ?
O50 O50' 0.881(6) . ?
